data_4300950
loop_
_publ_author_name
'Zdenek Spichal'
'Marek Necas'
'Jiri Pinkas'

_publ_section_title
;

From Parquets to Bricks: A Series of Lanthanide Coordination Polymers

with Bis(diphenylphosphino)ethane Dioxide

;
_journal_name_full 'Inorganic Chemistry'
_journal_page_first 2074
_journal_page_last 2080
_journal_paper_doi 10.1021/ic048826f
_journal_volume 44
_journal_year 2005
_chemical_formula_sum 'C39 H36 Dy N3 O12 P3'
_chemical_formula_weight 994.12
_chemical_name_systematic
; 

 ? 

;
_space_group_IT_number 2
_symmetry_cell_setting triclinic
_symmetry_space_group_name_Hall '-P 1'
_symmetry_space_group_name_H-M 'P -1'
_atom_sites_solution_hydrogens geom
_atom_sites_solution_primary direct
_atom_sites_solution_secondary difmap
_audit_creation_method SHELXL-97
_cell_angle_alpha 96.74(6)
_cell_angle_beta 94.47(6)
_cell_angle_gamma 106.69(7)
_cell_formula_units_Z 4
_cell_length_a 14.284(12)
_cell_length_b 14.768(12)
_cell_length_c 19.818(11)
_cell_measurement_temperature 120(2)
_cell_volume 3949(5)
_computing_structure_refinement 'SHELXL-97 (Sheldrick, 1997)'
_computing_structure_solution 'SHELXS-97 (Sheldrick, 1990)'
_diffrn_ambient_temperature 120(2)
_diffrn_measured_fraction_theta_full 0.973
_diffrn_measured_fraction_theta_max 0.973
_diffrn_radiation_monochromator graphite
_diffrn_radiation_source 'fine-focus sealed tube'
_diffrn_radiation_type MoK\a
_diffrn_radiation_wavelength 0.71073
_diffrn_reflns_av_R_equivalents 0.0541
_diffrn_reflns_av_sigmaI/netI 0.0408
_diffrn_reflns_limit_h_max 16
_diffrn_reflns_limit_h_min -16
_diffrn_reflns_limit_k_max 17
_diffrn_reflns_limit_k_min -10
_diffrn_reflns_limit_l_max 23
_diffrn_reflns_limit_l_min -23
_diffrn_reflns_number 25311
_diffrn_reflns_theta_full 25.00
_diffrn_reflns_theta_max 25.00
_diffrn_reflns_theta_min 2.85
_exptl_absorpt_coefficient_mu 2.081
_exptl_absorpt_correction_T_max 0.4898
_exptl_absorpt_correction_T_min 0.4226
_exptl_crystal_density_diffrn 1.672
_exptl_crystal_density_method 'not measured'
_exptl_crystal_F_000 1992
_exptl_crystal_size_max 0.50
_exptl_crystal_size_mid 0.40
_exptl_crystal_size_min 0.40
_refine_diff_density_max 1.586
_refine_diff_density_min -1.562
_refine_diff_density_rms 0.140
_refine_ls_extinction_method none
_refine_ls_goodness_of_fit_ref 1.136
_refine_ls_hydrogen_treatment mixed
_refine_ls_matrix_type full
_refine_ls_number_parameters 1045
_refine_ls_number_reflns 13533
_refine_ls_number_restraints 0
_refine_ls_restrained_S_all 1.136
_refine_ls_R_factor_all 0.0452
_refine_ls_R_factor_gt 0.0420
_refine_ls_shift/su_max 0.002
_refine_ls_shift/su_mean 0.000
_refine_ls_structure_factor_coef Fsqd
_refine_ls_weighting_details 'calc w=1/[\s^2^(Fo^2^)+(0.0355P)^2^+21.4888P] where P=(Fo^2^+2Fc^2^)/3'
_refine_ls_weighting_scheme calc
_refine_ls_wR_factor_gt 0.1029
_refine_ls_wR_factor_ref 0.1046
_reflns_number_gt 12344
_reflns_number_total 13533
_reflns_threshold_expression >2sigma(I)
_cod_data_source_file ic048826fsi20040825_065511_05.cif
_cod_data_source_block 6
_cod_depositor_comments
;
The following automatic conversions were performed:
'_symmetry_cell_setting' value 'Triclinic' changed to 'triclinic'
according to '/home/saulius/struct/CIF-dictionaries/cif_core.dic'
dictionary named 'cif_core.dic' version 2.4.1 from 2010-06-29.

Automatic conversion script
Id: cif_fix_enum 1527 2010-12-29 10:47:43Z saulius 
;
_cod_database_code 4300950

loop_
_symmetry_equiv_pos_as_xyz
'x, y, z'
'-x, -y, -z'

loop_
_atom_site_label
_atom_site_type_symbol
_atom_site_fract_x
_atom_site_fract_y
_atom_site_fract_z
_atom_site_U_iso_or_equiv
_atom_site_adp_type
_atom_site_occupancy
_atom_site_symmetry_multiplicity
_atom_site_calc_flag
_atom_site_refinement_flags
_atom_site_disorder_assembly
_atom_site_disorder_group
Dy1 Dy -0.011552(16) 1.319059(15) 0.736820(12) 0.01321(7) Uani 1 1 d . . .
Dy2 Dy -0.410049(16) 1.719149(15) 0.748035(12) 0.01307(7) Uani 1 1 d . . .
P2 P 0.16272(9) 1.56132(8) 0.74375(7) 0.0137(3) Uani 1 1 d . . .
P3 P -0.15116(9) 1.07240(8) 0.65978(7) 0.0145(3) Uani 1 1 d . . .
P5 P -0.31952(10) 1.97263(9) 0.82726(7) 0.0178(3) Uani 1 1 d . . .
P4 P -0.56441(9) 1.47977(9) 0.77044(7) 0.0155(3) Uani 1 1 d . . .
P1 P -0.23699(9) 1.39235(9) 0.69534(7) 0.0156(3) Uani 1 1 d . . .
P6 P -0.16853(9) 1.68429(9) 0.80007(7) 0.0162(3) Uani 1 1 d . . .
O21 O -0.0040(3) 1.3375(2) 0.61648(19) 0.0207(8) Uani 1 1 d . . .
O63 O -0.2517(4) 1.6925(3) 0.5882(3) 0.0519(14) Uani 1 1 d . . .
O13 O -0.1596(3) 1.3485(3) 0.9010(2) 0.0409(11) Uani 1 1 d . . .
O41 O -0.4347(3) 1.7164(2) 0.8703(2) 0.0237(8) Uani 1 1 d . . .
O22 O 0.1173(3) 1.3042(2) 0.66658(19) 0.0207(8) Uani 1 1 d . . .
O42 O -0.5518(3) 1.7318(2) 0.8035(2) 0.0221(8) Uani 1 1 d . . .
O4 O -0.4876(2) 1.5634(2) 0.75306(17) 0.0147(7) Uani 1 1 d . . .
O43 O -0.5645(4) 1.7400(3) 0.9105(2) 0.0419(12) Uani 1 1 d . . .
O2 O 0.0835(2) 1.4707(2) 0.74288(18) 0.0159(7) Uani 1 1 d . . .
O6 O -0.2686(3) 1.6971(3) 0.79233(19) 0.0203(8) Uani 1 1 d . . .
O23 O 0.1195(4) 1.3325(4) 0.5618(2) 0.0452(12) Uani 1 1 d . . .
O1 O -0.1385(2) 1.3769(2) 0.70635(18) 0.0178(7) Uani 1 1 d . . .
O32 O 0.1361(3) 1.3289(3) 0.8166(2) 0.0244(8) Uani 1 1 d . . .
O12 O -0.1290(3) 1.2616(2) 0.8155(2) 0.0279(9) Uani 1 1 d . . .
O11 O -0.0364(3) 1.4042(3) 0.84489(19) 0.0248(8) Uani 1 1 d . . .
C4 C -0.6764(4) 1.5061(4) 0.7876(3) 0.0195(11) Uani 1 1 d . . .
H4A H -0.7243 1.4476 0.7979 0.023 Uiso 1 1 calc R . .
H4B H -0.6623 1.5551 0.8287 0.023 Uiso 1 1 calc R . .
C1I C -0.2248(4) 2.0045(4) 0.8973(3) 0.0222(11) Uani 1 1 d . . .
O62 O -0.3554(3) 1.6280(3) 0.6556(2) 0.0297(9) Uani 1 1 d . . .
O5 O -0.3435(3) 1.8699(2) 0.80195(19) 0.0217(8) Uani 1 1 d . . .
O52 O -0.4762(3) 1.8295(3) 0.6878(2) 0.0390(11) Uani 1 1 d . . .
N50 N -0.5347(3) 1.7632(4) 0.6477(3) 0.0312(12) Uani 1 1 d . . .
O31 O 0.0405(3) 1.1896(3) 0.7830(2) 0.0348(10) Uani 1 1 d . . .
C1D C 0.1782(4) 1.6321(4) 0.8250(3) 0.0182(11) Uani 1 1 d . . .
O33 O 0.1784(3) 1.2079(3) 0.8445(2) 0.0379(11) Uani 1 1 d . . .
C3K C -0.0529(4) 1.6075(4) 0.9693(3) 0.0312(14) Uani 1 1 d . . .
H3KA H -0.0033 1.5793 0.9817 0.037 Uiso 1 1 calc R . .
N10 N -0.1093(3) 1.3380(3) 0.8561(2) 0.0192(9) Uani 1 1 d . . .
C6D C 0.1788(4) 1.5855(4) 0.8812(3) 0.0221(11) Uani 1 1 d . . .
H6DA H 0.1696 1.5186 0.8748 0.027 Uiso 1 1 calc R . .
C1F C -0.0687(4) 1.0147(3) 0.6237(3) 0.0163(10) Uani 1 1 d . . .
C6H C -0.5838(4) 1.3738(4) 0.8791(3) 0.0325(14) Uani 1 1 d . . .
H6HA H -0.6511 1.3461 0.8615 0.039 Uiso 1 1 calc R . .
C5A C -0.4687(5) 1.1542(5) 0.6766(5) 0.049(2) Uani 1 1 d . . .
H5AA H -0.5058 1.1059 0.6407 0.059 Uiso 1 1 calc R . .
O53 O -0.5820(4) 1.7837(5) 0.5993(4) 0.078(2) Uani 1 1 d . . .
C6F C 0.0265(4) 1.0684(4) 0.6173(3) 0.0216(11) Uani 1 1 d . . .
H6FA H 0.0500 1.1340 0.6364 0.026 Uiso 1 1 calc R . .
C3B C -0.2148(4) 1.4356(4) 0.5005(3) 0.0287(13) Uani 1 1 d . . .
H3BA H -0.1662 1.4416 0.4699 0.034 Uiso 1 1 calc R . .
C5E C -0.3141(4) 1.1315(5) 0.5083(3) 0.0322(14) Uani 1 1 d . . .
H5EA H -0.3150 1.1869 0.4886 0.039 Uiso 1 1 calc R . .
C1G C -0.5994(4) 1.3870(4) 0.7001(3) 0.0214(12) Uani 1 1 d . . .
C6B C -0.3544(4) 1.4226(4) 0.5901(3) 0.0279(13) Uani 1 1 d . . .
H6BA H -0.4020 1.4195 0.6214 0.033 Uiso 1 1 calc R . .
C3 C -0.1997(4) 1.0097(3) 0.7271(3) 0.0183(11) Uani 1 1 d . . .
H3A H -0.2266 0.9409 0.7087 0.022 Uiso 1 1 calc R . .
H3B H -0.1448 1.0167 0.7629 0.022 Uiso 1 1 calc R . .
C2 C 0.2780(4) 1.5414(3) 0.7290(3) 0.0175(10) Uani 1 1 d . . .
H2A H 0.2678 1.4941 0.6873 0.021 Uiso 1 1 calc R . .
H2B H 0.3245 1.6020 0.7205 0.021 Uiso 1 1 calc R . .
C5B C -0.3748(5) 1.4389(5) 0.5251(3) 0.0386(16) Uani 1 1 d . . .
H5BA H -0.4372 1.4455 0.5109 0.046 Uiso 1 1 calc R . .
N30 N 0.1199(3) 1.2422(3) 0.8157(2) 0.0238(10) Uani 1 1 d . . .
C5K C -0.1818(4) 1.6708(4) 0.9997(3) 0.0314(13) Uani 1 1 d . . .
H5KA H -0.2202 1.6874 1.0333 0.038 Uiso 1 1 calc R . .
C1K C -0.1427(4) 1.6628(3) 0.8846(3) 0.0175(10) Uani 1 1 d . . .
C6C C 0.0431(4) 1.5830(4) 0.6376(3) 0.0194(11) Uani 1 1 d . . .
H6CA H -0.0018 1.5263 0.6477 0.023 Uiso 1 1 calc R . .
C2I C -0.1487(5) 2.0887(4) 0.9066(3) 0.0297(13) Uani 1 1 d . . .
H2IA H -0.1430 2.1312 0.8736 0.036 Uiso 1 1 calc R . .
C3C C 0.1726(5) 1.7480(4) 0.6087(3) 0.0297(13) Uani 1 1 d . . .
H3CA H 0.2163 1.8056 0.5991 0.036 Uiso 1 1 calc R . .
C5D C 0.1922(4) 1.6335(4) 0.9455(3) 0.0273(12) Uani 1 1 d . . .
H5DA H 0.1945 1.6010 0.9839 0.033 Uiso 1 1 calc R . .
C1C C 0.1332(4) 1.6228(3) 0.6774(3) 0.0174(10) Uani 1 1 d . . .
C1H C -0.5228(4) 1.4412(4) 0.8455(3) 0.0222(11) Uani 1 1 d . . .
C3I C -0.0815(5) 2.1106(5) 0.9636(4) 0.0387(16) Uani 1 1 d . . .
H3IA H -0.0290 2.1686 0.9705 0.046 Uiso 1 1 calc R . .
C2E C -0.3164(4) 0.9711(4) 0.5695(3) 0.0293(13) Uani 1 1 d . . .
H2EA H -0.3182 0.9167 0.5912 0.035 Uiso 1 1 calc R . .
C1J C -0.4221(4) 2.0023(4) 0.8602(3) 0.0249(12) Uani 1 1 d . . .
C5 C -0.2796(4) 2.0410(4) 0.7605(3) 0.0203(11) Uani 1 1 d . . .
H5A H -0.3361 2.0326 0.7257 0.024 Uiso 1 1 calc R . .
H5B H -0.2539 2.1097 0.7797 0.024 Uiso 1 1 calc R . .
C6A C -0.3921(4) 1.2290(4) 0.6619(4) 0.0319(14) Uani 1 1 d . . .
H6AA H -0.3778 1.2327 0.6161 0.038 Uiso 1 1 calc R . .
C5C C 0.0187(4) 1.6260(4) 0.5832(3) 0.0264(12) Uani 1 1 d . . .
H5CA H -0.0431 1.5990 0.5560 0.032 Uiso 1 1 calc R . .
C5I C -0.1652(5) 1.9646(5) 1.0016(3) 0.0382(15) Uani 1 1 d . . .
H5IA H -0.1701 1.9219 1.0344 0.046 Uiso 1 1 calc R . .
C4F C 0.0535(4) 0.9316(4) 0.5553(3) 0.0282(13) Uani 1 1 d . . .
H4FA H 0.0949 0.9031 0.5308 0.034 Uiso 1 1 calc R . .
C6I C -0.2326(4) 1.9426(4) 0.9450(3) 0.0297(13) Uani 1 1 d . . .
H6IA H -0.2850 1.8846 0.9384 0.036 Uiso 1 1 calc R . .
C2A C -0.3586(5) 1.2909(5) 0.7801(4) 0.0359(15) Uani 1 1 d . . .
H2AA H -0.3200 1.3372 0.8167 0.043 Uiso 1 1 calc R . .
C1E C -0.2476(4) 1.0580(4) 0.5934(3) 0.0186(11) Uani 1 1 d . . .
C6 C -0.1603(4) 1.5848(4) 0.7424(3) 0.0218(11) Uani 1 1 d . . .
H6A H -0.1665 1.5983 0.6948 0.026 Uiso 1 1 calc R . .
H6B H -0.0954 1.5747 0.7523 0.026 Uiso 1 1 calc R . .
C4D C 0.2024(5) 1.7302(5) 0.9546(3) 0.0343(15) Uani 1 1 d . . .
H4DA H 0.2112 1.7644 0.9995 0.041 Uiso 1 1 calc R . .
C4A C -0.4907(5) 1.1491(6) 0.7399(5) 0.055(2) Uani 1 1 d . . .
H4AA H -0.5445 1.0983 0.7484 0.067 Uiso 1 1 calc R . .
C1A C -0.3374(4) 1.2974(4) 0.7143(3) 0.0232(12) Uani 1 1 d . . .
C6E C -0.2463(4) 1.1374(4) 0.5631(3) 0.0240(12) Uani 1 1 d . . .
H6EA H -0.1983 1.1968 0.5802 0.029 Uiso 1 1 calc R . .
C2B C -0.1952(4) 1.4170(4) 0.5650(3) 0.0223(11) Uani 1 1 d . . .
H2BA H -0.1336 1.4084 0.5788 0.027 Uiso 1 1 calc R . .
C2H C -0.4260(4) 1.4830(4) 0.8731(3) 0.0222(11) Uani 1 1 d . . .
H2HA H -0.3839 1.5307 0.8517 0.027 Uiso 1 1 calc R . .
C3L C 0.0016(4) 1.9565(4) 0.8179(3) 0.0270(12) Uani 1 1 d . . .
H3LA H 0.0056 2.0146 0.8459 0.032 Uiso 1 1 calc R . .
C3A C -0.4373(5) 1.2158(6) 0.7934(5) 0.052(2) Uani 1 1 d . . .
H3AA H -0.4533 1.2111 0.8388 0.062 Uiso 1 1 calc R . .
C1L C -0.0756(4) 1.7880(4) 0.7861(3) 0.0186(11) Uani 1 1 d . . .
C4K C -0.1081(4) 1.6317(4) 1.0175(3) 0.0310(14) Uani 1 1 d . . .
H4KA H -0.0959 1.6217 1.0634 0.037 Uiso 1 1 calc R . .
C4B C -0.3054(5) 1.4458(5) 0.4796(3) 0.0349(14) Uani 1 1 d . . .
H4BA H -0.3198 1.4575 0.4344 0.042 Uiso 1 1 calc R . .
C4L C 0.0651(4) 1.9561(4) 0.7694(3) 0.0246(12) Uani 1 1 d . . .
H4LA H 0.1136 2.0135 0.7642 0.030 Uiso 1 1 calc R . .
C1B C -0.2647(4) 1.4107(3) 0.6103(3) 0.0176(10) Uani 1 1 d . . .
C6L C -0.0118(5) 1.7887(4) 0.7370(3) 0.0318(14) Uani 1 1 d . . .
H6LA H -0.0158 1.7310 0.7086 0.038 Uiso 1 1 calc R . .
N20 N 0.0798(3) 1.3249(3) 0.6134(2) 0.0212(10) Uani 1 1 d . . .
O3 O -0.1038(3) 1.1761(2) 0.68301(19) 0.0200(8) Uani 1 1 d . . .
O61 O -0.3048(3) 1.7790(2) 0.66230(19) 0.0237(8) Uani 1 1 d . . .
O51 O -0.5366(3) 1.6821(3) 0.6519(2) 0.0415(11) Uani 1 1 d . . .
N40 N -0.5174(3) 1.7301(3) 0.8633(2) 0.0225(10) Uani 1 1 d . . .
N60 N -0.3035(3) 1.6998(3) 0.6329(2) 0.0256(10) Uani 1 1 d . . .
C1 C -0.2406(4) 1.4962(4) 0.7500(3) 0.0191(11) Uani 1 1 d . . .
H1A H -0.3051 1.5070 0.7397 0.023 Uiso 1 1 calc R . .
H1B H -0.2349 1.4846 0.7981 0.023 Uiso 1 1 calc R . .
C2K C -0.0684(4) 1.6235(4) 0.9033(3) 0.0262(12) Uani 1 1 d . . .
H2KA H -0.0286 1.6078 0.8703 0.031 Uiso 1 1 calc R . .
C6K C -0.1996(4) 1.6859(4) 0.9337(3) 0.0246(12) Uani 1 1 d . . .
H6KA H -0.2509 1.7121 0.9215 0.030 Uiso 1 1 calc R . .
C2D C 0.1877(4) 1.7279(4) 0.8339(3) 0.0271(13) Uani 1 1 d . . .
H2DA H 0.1858 1.7604 0.7954 0.032 Uiso 1 1 calc R . .
C2G C -0.5933(4) 1.4131(4) 0.6360(3) 0.0254(12) Uani 1 1 d . . .
H2GA H -0.5626 1.4779 0.6312 0.031 Uiso 1 1 calc R . .
C3H C -0.3902(5) 1.4558(5) 0.9314(3) 0.0333(14) Uani 1 1 d . . .
H3HA H -0.3233 1.4841 0.9499 0.040 Uiso 1 1 calc R . .
C4C C 0.0840(5) 1.7077(4) 0.5688(3) 0.0290(13) Uani 1 1 d . . .
H4CA H 0.0678 1.7365 0.5309 0.035 Uiso 1 1 calc R . .
C2C C 0.1986(4) 1.7062(4) 0.6625(3) 0.0226(11) Uani 1 1 d . . .
H2CA H 0.2606 1.7338 0.6894 0.027 Uiso 1 1 calc R . .
C2L C -0.0680(4) 1.8731(4) 0.8262(3) 0.0250(12) Uani 1 1 d . . .
H2LA H -0.1112 1.8743 0.8601 0.030 Uiso 1 1 calc R . .
C3D C 0.2000(5) 1.7763(4) 0.8993(4) 0.0401(17) Uani 1 1 d . . .
H3DA H 0.2069 1.8428 0.9058 0.048 Uiso 1 1 calc R . .
C3F C -0.0408(4) 0.8778(4) 0.5631(3) 0.0291(13) Uani 1 1 d . . .
H3FA H -0.0636 0.8120 0.5445 0.035 Uiso 1 1 calc R . .
C3E C -0.3825(5) 0.9647(5) 0.5135(4) 0.0407(17) Uani 1 1 d . . .
H3EA H -0.4301 0.9053 0.4958 0.049 Uiso 1 1 calc R . .
C2J C -0.5159(4) 1.9558(4) 0.8282(4) 0.0355(15) Uani 1 1 d . . .
H2JA H -0.5259 1.9103 0.7883 0.043 Uiso 1 1 calc R . .
C2F C -0.1016(4) 0.9193(4) 0.5976(3) 0.0231(12) Uani 1 1 d . . .
H2FA H -0.1660 0.8820 0.6033 0.028 Uiso 1 1 calc R . .
C5F C 0.0869(4) 1.0259(4) 0.5831(3) 0.0253(12) Uani 1 1 d . . .
H5FA H 0.1522 1.0624 0.5787 0.030 Uiso 1 1 calc R . .
C3G C -0.6312(5) 1.3463(5) 0.5786(3) 0.0362(15) Uani 1 1 d . . .
H3GA H -0.6283 1.3648 0.5343 0.043 Uiso 1 1 calc R . .
C4G C -0.6733(5) 1.2525(5) 0.5861(4) 0.0418(17) Uani 1 1 d . . .
H4GA H -0.6991 1.2057 0.5469 0.050 Uiso 1 1 calc R . .
C5L C 0.0581(5) 1.8729(4) 0.7288(4) 0.0371(15) Uani 1 1 d . . .
H5LA H 0.1013 1.8723 0.6947 0.044 Uiso 1 1 calc R . .
C5H C -0.5483(5) 1.3471(5) 0.9368(4) 0.0451(18) Uani 1 1 d . . .
H5HA H -0.5907 1.3005 0.9588 0.054 Uiso 1 1 calc R . .
C6G C -0.6416(5) 1.2922(4) 0.7074(4) 0.0361(15) Uani 1 1 d . . .
H6GA H -0.6452 1.2733 0.7516 0.043 Uiso 1 1 calc R . .
C5G C -0.6780(5) 1.2264(4) 0.6501(4) 0.049(2) Uani 1 1 d . . .
H5GA H -0.7071 1.1613 0.6547 0.059 Uiso 1 1 calc R . .
C4E C -0.3794(5) 1.0457(5) 0.4828(3) 0.0422(17) Uani 1 1 d . . .
H4EA H -0.4239 1.0404 0.4433 0.051 Uiso 1 1 calc R . .
C6J C -0.4090(5) 2.0683(5) 0.9177(3) 0.0350(14) Uani 1 1 d . . .
H6JA H -0.3447 2.1002 0.9402 0.042 Uiso 1 1 calc R . .
C4I C -0.0901(5) 2.0488(5) 1.0108(3) 0.0418(16) Uani 1 1 d . . .
H4IA H -0.0434 2.0646 1.0504 0.050 Uiso 1 1 calc R . .
C4H C -0.4517(5) 1.3871(5) 0.9631(4) 0.0430(17) Uani 1 1 d . . .
H4HA H -0.4268 1.3678 1.0031 0.052 Uiso 1 1 calc R . .
C5J C -0.4902(7) 2.0883(6) 0.9430(4) 0.050(2) Uani 1 1 d . . .
H5JA H -0.4812 2.1344 0.9825 0.059 Uiso 1 1 calc R . .
C4J C -0.5812(7) 2.0426(6) 0.9116(5) 0.057(2) Uani 1 1 d . . .
H4JA H -0.6363 2.0567 0.9290 0.068 Uiso 1 1 calc R . .
C3J C -0.5950(5) 1.9761(5) 0.8549(5) 0.052(2) Uani 1 1 d . . .
H3JA H -0.6598 1.9434 0.8337 0.062 Uiso 1 1 calc R . .

loop_
_atom_site_aniso_label
_atom_site_aniso_U_11
_atom_site_aniso_U_22
_atom_site_aniso_U_33
_atom_site_aniso_U_23
_atom_site_aniso_U_13
_atom_site_aniso_U_12
Dy1 0.01043(12) 0.00932(11) 0.01822(13) 0.00128(8) 0.00135(9) 0.00073(8)
Dy2 0.01002(12) 0.01037(11) 0.01774(13) 0.00314(8) 0.00078(9) 0.00116(8)
P2 0.0096(6) 0.0099(6) 0.0204(7) 0.0014(5) 0.0032(5) 0.0009(5)
P3 0.0129(6) 0.0104(6) 0.0176(7) 0.0005(5) 0.0008(5) 0.0002(5)
P5 0.0201(7) 0.0111(6) 0.0212(7) 0.0017(5) 0.0072(5) 0.0019(5)
P4 0.0101(6) 0.0108(6) 0.0249(7) 0.0043(5) 0.0032(5) 0.0012(5)
P1 0.0116(6) 0.0154(6) 0.0196(7) -0.0001(5) 0.0011(5) 0.0047(5)
P6 0.0131(6) 0.0172(6) 0.0180(7) -0.0008(5) -0.0015(5) 0.0064(5)
O21 0.0140(18) 0.0214(18) 0.026(2) 0.0016(15) 0.0041(15) 0.0049(14)
O63 0.062(3) 0.037(3) 0.044(3) -0.008(2) 0.034(3) -0.006(2)
O13 0.036(3) 0.055(3) 0.026(2) -0.002(2) 0.016(2) 0.004(2)
O41 0.027(2) 0.0155(18) 0.028(2) 0.0045(15) 0.0004(16) 0.0062(15)
O22 0.0206(19) 0.0199(18) 0.023(2) 0.0048(15) 0.0052(15) 0.0072(15)
O42 0.021(2) 0.0185(18) 0.028(2) 0.0033(15) 0.0068(16) 0.0066(15)
O4 0.0137(17) 0.0123(16) 0.0170(18) 0.0019(13) 0.0031(14) 0.0016(13)
O43 0.056(3) 0.048(3) 0.035(3) 0.013(2) 0.030(2) 0.027(2)
O2 0.0125(17) 0.0102(16) 0.0233(19) 0.0021(13) 0.0028(14) 0.0006(13)
O6 0.0131(18) 0.027(2) 0.023(2) 0.0041(15) 0.0004(14) 0.0093(15)
O23 0.041(3) 0.074(3) 0.033(3) 0.019(2) 0.021(2) 0.029(3)
O1 0.0126(18) 0.0189(18) 0.022(2) 0.0026(14) 0.0027(14) 0.0056(14)
O32 0.0178(19) 0.019(2) 0.032(2) 0.0044(16) -0.0049(16) 0.0010(15)
O12 0.033(2) 0.0128(18) 0.033(2) 0.0016(16) 0.0103(18) -0.0015(16)
O11 0.021(2) 0.024(2) 0.023(2) -0.0028(15) 0.0046(16) -0.0026(16)
C4 0.017(3) 0.015(2) 0.027(3) 0.003(2) 0.004(2) 0.005(2)
C1I 0.026(3) 0.018(3) 0.024(3) 0.002(2) 0.010(2) 0.008(2)
O62 0.038(2) 0.0176(19) 0.027(2) 0.0016(16) 0.0136(18) -0.0046(17)
O5 0.023(2) 0.0111(17) 0.029(2) -0.0006(15) 0.0066(16) 0.0021(14)
O52 0.041(3) 0.041(3) 0.042(3) 0.022(2) 0.005(2) 0.016(2)
N50 0.009(2) 0.041(3) 0.043(3) 0.014(2) -0.008(2) 0.007(2)
O31 0.031(2) 0.0162(19) 0.050(3) 0.0086(18) -0.016(2) -0.0011(17)
C1D 0.014(3) 0.016(2) 0.022(3) -0.001(2) 0.007(2) 0.0019(19)
O33 0.034(2) 0.033(2) 0.047(3) 0.007(2) -0.012(2) 0.0146(19)
C3K 0.020(3) 0.037(3) 0.036(4) 0.017(3) -0.002(3) 0.006(2)
N10 0.015(2) 0.025(2) 0.017(2) 0.0058(18) 0.0018(18) 0.0040(18)
C6D 0.016(3) 0.027(3) 0.024(3) 0.001(2) 0.005(2) 0.006(2)
C1F 0.015(3) 0.017(2) 0.017(3) 0.0025(19) 0.0025(19) 0.005(2)
C6H 0.020(3) 0.036(3) 0.043(4) 0.019(3) 0.007(3) 0.004(2)
C5A 0.025(4) 0.031(4) 0.083(6) 0.020(4) -0.001(4) -0.008(3)
O53 0.055(4) 0.084(4) 0.089(5) 0.052(4) -0.030(3) 0.005(3)
C6F 0.020(3) 0.012(2) 0.031(3) 0.005(2) 0.003(2) 0.001(2)
C3B 0.027(3) 0.034(3) 0.027(3) 0.001(2) 0.003(2) 0.013(3)
C5E 0.027(3) 0.051(4) 0.027(3) 0.015(3) 0.009(3) 0.020(3)
C1G 0.008(2) 0.018(3) 0.035(3) -0.003(2) -0.005(2) 0.004(2)
C6B 0.023(3) 0.038(3) 0.027(3) 0.007(2) 0.003(2) 0.016(3)
C3 0.021(3) 0.015(2) 0.020(3) 0.006(2) 0.001(2) 0.005(2)
C2 0.015(3) 0.015(2) 0.023(3) 0.002(2) 0.005(2) 0.005(2)
C5B 0.029(3) 0.056(4) 0.038(4) 0.011(3) -0.001(3) 0.024(3)
N30 0.022(2) 0.027(3) 0.020(2) 0.0065(19) -0.0015(19) 0.003(2)
C5K 0.029(3) 0.036(3) 0.026(3) 0.001(3) 0.004(3) 0.007(3)
C1K 0.015(3) 0.015(2) 0.019(3) 0.003(2) -0.005(2) 0.0002(19)
C6C 0.020(3) 0.020(3) 0.021(3) 0.004(2) 0.005(2) 0.009(2)
C2I 0.034(3) 0.023(3) 0.029(3) -0.001(2) 0.001(3) 0.005(2)
C3C 0.041(4) 0.019(3) 0.033(3) 0.012(2) 0.018(3) 0.009(2)
C5D 0.020(3) 0.038(3) 0.022(3) 0.001(2) 0.004(2) 0.007(2)
C1C 0.020(3) 0.012(2) 0.022(3) 0.0007(19) 0.003(2) 0.008(2)
C1H 0.023(3) 0.017(3) 0.030(3) 0.009(2) 0.006(2) 0.009(2)
C3I 0.031(4) 0.036(4) 0.041(4) -0.007(3) -0.008(3) 0.006(3)
C2E 0.024(3) 0.024(3) 0.036(3) -0.004(2) -0.008(2) 0.006(2)
C1J 0.033(3) 0.018(3) 0.031(3) 0.010(2) 0.017(3) 0.012(2)
C5 0.017(3) 0.019(3) 0.023(3) 0.003(2) 0.004(2) 0.002(2)
C6A 0.018(3) 0.024(3) 0.051(4) 0.002(3) 0.002(3) 0.004(2)
C5C 0.031(3) 0.029(3) 0.025(3) 0.007(2) 0.002(2) 0.018(3)
C5I 0.045(4) 0.053(4) 0.029(3) 0.015(3) 0.011(3) 0.029(3)
C4F 0.025(3) 0.028(3) 0.039(4) 0.006(3) 0.014(3) 0.014(2)
C6I 0.030(3) 0.034(3) 0.032(3) 0.009(3) 0.012(3) 0.017(3)
C2A 0.028(3) 0.039(4) 0.049(4) 0.021(3) 0.012(3) 0.016(3)
C1E 0.014(3) 0.021(3) 0.021(3) 0.002(2) 0.004(2) 0.007(2)
C6 0.014(3) 0.019(3) 0.030(3) -0.006(2) 0.000(2) 0.006(2)
C4D 0.030(3) 0.040(4) 0.023(3) -0.010(3) 0.009(2) -0.002(3)
C4A 0.027(4) 0.047(4) 0.093(7) 0.046(5) -0.001(4) 0.001(3)
C1A 0.018(3) 0.019(3) 0.037(3) 0.010(2) 0.003(2) 0.011(2)
C6E 0.018(3) 0.031(3) 0.025(3) 0.009(2) 0.007(2) 0.008(2)
C2B 0.019(3) 0.021(3) 0.025(3) -0.001(2) -0.001(2) 0.006(2)
C2H 0.019(3) 0.022(3) 0.027(3) 0.007(2) 0.003(2) 0.007(2)
C3L 0.025(3) 0.022(3) 0.030(3) -0.001(2) 0.001(2) 0.004(2)
C3A 0.040(4) 0.074(5) 0.070(6) 0.055(5) 0.032(4) 0.038(4)
C1L 0.017(3) 0.019(3) 0.022(3) 0.003(2) -0.003(2) 0.010(2)
C4K 0.026(3) 0.031(3) 0.026(3) 0.009(2) -0.007(2) -0.006(2)
C4B 0.037(4) 0.050(4) 0.020(3) 0.007(3) -0.005(3) 0.017(3)
C4L 0.026(3) 0.017(3) 0.029(3) 0.009(2) 0.004(2) 0.002(2)
C1B 0.015(3) 0.015(2) 0.023(3) 0.000(2) 0.000(2) 0.0041(19)
C6L 0.037(4) 0.022(3) 0.038(4) 0.001(2) 0.014(3) 0.010(3)
N20 0.019(2) 0.022(2) 0.022(3) 0.0013(18) 0.0080(19) 0.0057(18)
O3 0.0162(18) 0.0113(17) 0.027(2) -0.0016(14) -0.0001(15) -0.0023(14)
O61 0.031(2) 0.0172(19) 0.022(2) 0.0017(15) 0.0094(16) 0.0041(16)
O51 0.032(3) 0.043(3) 0.042(3) 0.019(2) -0.009(2) 0.000(2)
N40 0.028(3) 0.010(2) 0.027(3) 0.0023(18) 0.011(2) 0.0017(18)
N60 0.025(3) 0.026(3) 0.019(2) 0.0002(19) 0.007(2) -0.001(2)
C1 0.009(2) 0.018(3) 0.025(3) -0.005(2) -0.001(2) -0.0002(19)
C2K 0.021(3) 0.028(3) 0.034(3) 0.010(2) 0.005(2) 0.012(2)
C6K 0.025(3) 0.024(3) 0.024(3) 0.002(2) 0.000(2) 0.008(2)
C2D 0.031(3) 0.017(3) 0.030(3) 0.002(2) 0.011(2) 0.000(2)
C2G 0.015(3) 0.027(3) 0.030(3) -0.005(2) 0.001(2) 0.002(2)
C3H 0.031(3) 0.039(3) 0.032(3) 0.009(3) -0.002(3) 0.014(3)
C4C 0.042(4) 0.029(3) 0.027(3) 0.011(2) 0.009(3) 0.023(3)
C2C 0.019(3) 0.016(3) 0.033(3) 0.005(2) 0.009(2) 0.004(2)
C2L 0.018(3) 0.024(3) 0.029(3) -0.003(2) 0.005(2) 0.002(2)
C3D 0.050(4) 0.015(3) 0.047(4) -0.007(3) 0.018(3) -0.001(3)
C3F 0.028(3) 0.017(3) 0.044(4) 0.004(2) 0.008(3) 0.008(2)
C3E 0.027(3) 0.038(4) 0.048(4) -0.014(3) -0.017(3) 0.009(3)
C2J 0.026(3) 0.021(3) 0.061(5) 0.008(3) 0.016(3) 0.005(2)
C2F 0.019(3) 0.015(3) 0.034(3) 0.003(2) 0.004(2) 0.003(2)
C5F 0.016(3) 0.027(3) 0.033(3) 0.007(2) 0.005(2) 0.004(2)
C3G 0.026(3) 0.042(4) 0.035(4) -0.009(3) -0.001(3) 0.008(3)
C4G 0.031(4) 0.034(4) 0.053(5) -0.020(3) -0.011(3) 0.013(3)
C5L 0.042(4) 0.030(3) 0.045(4) 0.014(3) 0.027(3) 0.011(3)
C5H 0.046(4) 0.046(4) 0.053(5) 0.030(3) 0.019(3) 0.014(3)
C6G 0.033(3) 0.018(3) 0.050(4) 0.004(3) -0.013(3) 0.000(2)
C5G 0.046(4) 0.016(3) 0.074(6) -0.008(3) -0.024(4) 0.002(3)
C4E 0.042(4) 0.064(5) 0.025(3) -0.003(3) -0.009(3) 0.030(4)
C6J 0.049(4) 0.035(3) 0.028(3) 0.003(3) 0.010(3) 0.021(3)
C4I 0.040(4) 0.061(5) 0.028(4) -0.001(3) -0.004(3) 0.025(3)
C4H 0.052(4) 0.048(4) 0.036(4) 0.021(3) 0.002(3) 0.023(3)
C5J 0.080(6) 0.051(4) 0.039(4) 0.012(3) 0.033(4) 0.044(4)
C4J 0.063(6) 0.052(5) 0.080(6) 0.033(4) 0.051(5) 0.036(4)
C3J 0.028(4) 0.034(4) 0.103(7) 0.028(4) 0.028(4) 0.013(3)

loop_
_atom_type_symbol
_atom_type_description
_atom_type_scat_dispersion_real
_atom_type_scat_dispersion_imag
_atom_type_scat_source
C C 0.0033 0.0016 'International Tables Vol C Tables 4.2.6.8 and 6.1.1.4'
H H 0.0000 0.0000 'International Tables Vol C Tables 4.2.6.8 and 6.1.1.4'
N N 0.0061 0.0033 'International Tables Vol C Tables 4.2.6.8 and 6.1.1.4'
O O 0.0106 0.0060 'International Tables Vol C Tables 4.2.6.8 and 6.1.1.4'
P P 0.1023 0.0942 'International Tables Vol C Tables 4.2.6.8 and 6.1.1.4'
Dy Dy -0.1892 4.4098 'International Tables Vol C Tables 4.2.6.8 and 6.1.1.4'

loop_
_geom_angle_atom_site_label_1
_geom_angle_atom_site_label_2
_geom_angle_atom_site_label_3
_geom_angle
_geom_angle_site_symmetry_1
_geom_angle_site_symmetry_3
_geom_angle_publ_flag
O3 Dy1 O2 154.93(14) . . ?
O3 Dy1 O1 87.78(15) . . ?
O2 Dy1 O1 85.09(14) . . ?
O3 Dy1 O12 76.07(15) . . ?
O2 Dy1 O12 125.13(13) . . ?
O1 Dy1 O12 76.74(15) . . ?
O3 Dy1 O22 87.97(14) . . ?
O2 Dy1 O22 76.87(14) . . ?
O1 Dy1 O22 125.55(13) . . ?
O12 Dy1 O22 152.50(13) . . ?
O3 Dy1 O21 77.25(14) . . ?
O2 Dy1 O21 77.68(14) . . ?
O1 Dy1 O21 74.17(13) . . ?
O12 Dy1 O21 140.90(14) . . ?
O22 Dy1 O21 52.01(13) . . ?
O3 Dy1 O11 127.41(14) . . ?
O2 Dy1 O11 73.94(14) . . ?
O1 Dy1 O11 76.33(14) . . ?
O12 Dy1 O11 51.65(13) . . ?
O22 Dy1 O11 141.47(13) . . ?
O21 Dy1 O11 140.35(13) . . ?
O3 Dy1 O31 69.38(14) . . ?
O2 Dy1 O31 125.20(14) . . ?
O1 Dy1 O31 147.28(14) . . ?
O12 Dy1 O31 75.23(16) . . ?
O22 Dy1 O31 78.25(15) . . ?
O21 Dy1 O31 120.31(15) . . ?
O11 Dy1 O31 98.73(15) . . ?
O3 Dy1 O32 118.87(14) . . ?
O2 Dy1 O32 75.93(14) . . ?
O1 Dy1 O32 149.76(13) . . ?
O12 Dy1 O32 95.05(15) . . ?
O22 Dy1 O32 73.01(14) . . ?
O21 Dy1 O32 122.90(13) . . ?
O11 Dy1 O32 75.90(14) . . ?
O31 Dy1 O32 50.23(14) . . ?
O3 Dy1 N20 82.88(15) . . ?
O2 Dy1 N20 74.75(14) . . ?
O1 Dy1 N20 99.89(14) . . ?
O12 Dy1 N20 158.76(13) . . ?
O22 Dy1 N20 25.86(13) . . ?
O21 Dy1 N20 26.19(13) . . ?
O11 Dy1 N20 148.67(13) . . ?
O31 Dy1 N20 100.11(16) . . ?
O32 Dy1 N20 97.58(14) . . ?
O3 Dy1 N10 101.41(15) . . ?
O2 Dy1 N10 99.48(14) . . ?
O1 Dy1 N10 73.27(13) . . ?
O12 Dy1 N10 25.72(13) . . ?
O22 Dy1 N10 159.71(12) . . ?
O21 Dy1 N10 147.44(12) . . ?
O11 Dy1 N10 26.03(13) . . ?
O31 Dy1 N10 88.18(15) . . ?
O32 Dy1 N10 86.71(14) . . ?
N20 Dy1 N10 171.61(12) . . ?
O3 Dy1 N30 94.19(15) . . ?
O2 Dy1 N30 100.13(15) . . ?
O1 Dy1 N30 161.53(13) . . ?
O12 Dy1 N30 85.90(15) . . ?
O22 Dy1 N30 72.90(14) . . ?
O21 Dy1 N30 124.17(13) . . ?
O11 Dy1 N30 88.03(14) . . ?
O31 Dy1 N30 25.39(13) . . ?
O32 Dy1 N30 24.89(12) . . ?
N20 Dy1 N30 98.57(14) . . ?
N10 Dy1 N30 88.36(14) . . ?
O5 Dy2 O6 84.26(15) . . ?
O5 Dy2 O4 149.23(13) . . ?
O6 Dy2 O4 88.53(15) . . ?
O5 Dy2 O51 121.06(16) . . ?
O6 Dy2 O51 146.98(16) . . ?
O4 Dy2 O51 79.03(16) . . ?
O5 Dy2 O42 82.80(15) . . ?
O6 Dy2 O42 129.67(14) . . ?
O4 Dy2 O42 78.98(14) . . ?
O51 Dy2 O42 78.05(17) . . ?
O5 Dy2 O61 82.51(14) . . ?
O6 Dy2 O61 80.65(15) . . ?
O4 Dy2 O61 125.75(13) . . ?
O51 Dy2 O61 82.14(16) . . ?
O42 Dy2 O61 144.37(13) . . ?
O5 Dy2 O62 130.99(14) . . ?
O6 Dy2 O62 73.64(15) . . ?
O4 Dy2 O62 74.41(13) . . ?
O51 Dy2 O62 73.58(17) . . ?
O42 Dy2 O62 144.07(14) . . ?
O61 Dy2 O62 51.48(13) . . ?
O5 Dy2 O52 70.23(16) . . ?
O6 Dy2 O52 143.02(15) . . ?
O4 Dy2 O52 126.82(15) . . ?
O51 Dy2 O52 51.02(17) . . ?
O42 Dy2 O52 74.41(15) . . ?
O61 Dy2 O52 70.10(15) . . ?
O62 Dy2 O52 103.06(16) . . ?
O5 Dy2 O41 73.11(14) . . ?
O6 Dy2 O41 78.09(14) . . ?
O4 Dy2 O41 76.14(13) . . ?
O51 Dy2 O41 126.90(16) . . ?
O42 Dy2 O41 51.61(13) . . ?
O61 Dy2 O41 148.95(13) . . ?
O62 Dy2 O41 139.25(13) . . ?
O52 Dy2 O41 117.10(15) . . ?
O5 Dy2 N50 96.09(16) . . ?
O6 Dy2 N50 155.33(15) . . ?
O4 Dy2 N50 102.60(16) . . ?
O51 Dy2 N50 25.05(15) . . ?
O42 Dy2 N50 74.57(15) . . ?
O61 Dy2 N50 74.96(15) . . ?
O62 Dy2 N50 88.07(17) . . ?
O52 Dy2 N50 25.97(15) . . ?
O41 Dy2 N50 125.72(15) . . ?
O5 Dy2 N40 75.46(14) . . ?
O6 Dy2 N40 104.01(15) . . ?
O4 Dy2 N40 77.40(13) . . ?
O51 Dy2 N40 102.91(17) . . ?
O42 Dy2 N40 25.74(13) . . ?
O61 Dy2 N40 156.77(12) . . ?
O62 Dy2 N40 151.74(12) . . ?
O52 Dy2 N40 95.20(15) . . ?
O41 Dy2 N40 25.92(13) . . ?
N50 Dy2 N40 99.91(16) . . ?
O5 Dy2 N60 106.60(15) . . ?
O6 Dy2 N60 75.11(15) . . ?
O4 Dy2 N60 100.29(14) . . ?
O51 Dy2 N60 77.21(17) . . ?
O42 Dy2 N60 154.90(14) . . ?
O61 Dy2 N60 25.59(13) . . ?
O62 Dy2 N60 25.91(13) . . ?
O52 Dy2 N60 86.75(16) . . ?
O41 Dy2 N60 153.05(14) . . ?
N50 Dy2 N60 81.23(16) . . ?
N40 Dy2 N60 177.58(13) . . ?
O2 P2 C1C 110.1(2) . . ?
O2 P2 C1D 109.0(2) . . ?
C1C P2 C1D 111.0(2) . . ?
O2 P2 C2 112.1(2) . . ?
C1C P2 C2 106.4(2) . . ?
C1D P2 C2 108.3(3) . . ?
O3 P3 C1E 108.8(2) . . ?
O3 P3 C3 112.7(2) . . ?
C1E P3 C3 109.3(3) . . ?
O3 P3 C1F 112.6(2) . . ?
C1E P3 C1F 105.9(2) . . ?
C3 P3 C1F 107.2(2) . . ?
O5 P5 C1I 109.5(2) . . ?
O5 P5 C5 110.1(2) . . ?
C1I P5 C5 109.7(3) . . ?
O5 P5 C1J 111.9(3) . . ?
C1I P5 C1J 105.6(3) . . ?
C5 P5 C1J 109.9(3) . . ?
O4 P4 C1G 109.9(2) . . ?
O4 P4 C1H 110.9(2) . . ?
C1G P4 C1H 111.9(3) . . ?
O4 P4 C4 113.1(2) . . ?
C1G P4 C4 105.0(3) . . ?
C1H P4 C4 105.8(3) . . ?
O1 P1 C1B 111.8(2) . . ?
O1 P1 C1 110.6(2) . . ?
C1B P1 C1 106.8(3) . . ?
O1 P1 C1A 114.6(2) . . ?
C1B P1 C1A 107.6(3) . . ?
C1 P1 C1A 104.9(3) . . ?
O6 P6 C1K 108.6(2) . . ?
O6 P6 C1L 111.9(2) . . ?
C1K P6 C1L 108.1(2) . . ?
O6 P6 C6 112.1(2) . . ?
C1K P6 C6 107.9(3) . . ?
C1L P6 C6 108.1(3) . . ?
N20 O21 Dy1 95.8(3) . . ?
N40 O41 Dy2 94.3(3) . . ?
N20 O22 Dy1 96.3(3) . . ?
N40 O42 Dy2 97.2(3) . . ?
P4 O4 Dy2 157.2(2) . . ?
P2 O2 Dy1 167.9(2) . . ?
P6 O6 Dy2 162.8(2) . . ?
P1 O1 Dy1 164.3(2) . . ?
N30 O32 Dy1 96.7(3) . . ?
N10 O12 Dy1 97.3(3) . . ?
N10 O11 Dy1 95.3(3) . . ?
C2 C4 P4 113.2(4) 1_455 . ?
C2I C1I C6I 120.1(6) . . ?
C2I C1I P5 122.9(4) . . ?
C6I C1I P5 116.9(4) . . ?
N60 O62 Dy2 95.9(3) . . ?
P5 O5 Dy2 166.2(3) . . ?
N50 O52 Dy2 92.7(3) . . ?
O51 N50 O52 119.7(5) . . ?
O51 N50 O53 121.7(6) . . ?
O52 N50 O53 118.1(6) . . ?
O51 N50 Dy2 58.4(3) . . ?
O52 N50 Dy2 61.3(3) . . ?
O53 N50 Dy2 173.5(5) . . ?
N30 O31 Dy1 96.5(3) . . ?
C2D C1D C6D 119.7(5) . . ?
C2D C1D P2 123.8(4) . . ?
C6D C1D P2 116.5(4) . . ?
C4K C3K C2K 120.6(6) . . ?
O13 N10 O12 122.0(5) . . ?
O13 N10 O11 122.6(5) . . ?
O12 N10 O11 115.3(4) . . ?
O13 N10 Dy1 171.6(4) . . ?
O12 N10 Dy1 57.0(3) . . ?
O11 N10 Dy1 58.7(2) . . ?
C5D C6D C1D 121.1(5) . . ?
C2F C1F C6F 120.1(5) . . ?
C2F C1F P3 120.2(4) . . ?
C6F C1F P3 119.6(4) . . ?
C5H C6H C1H 121.0(6) . . ?
C4A C5A C6A 121.1(8) . . ?
C5F C6F C1F 119.6(5) . . ?
C2B C3B C4B 120.1(6) . . ?
C4E C5E C6E 119.1(6) . . ?
C2G C1G C6G 120.0(5) . . ?
C2G C1G P4 117.1(4) . . ?
C6G C1G P4 122.5(5) . . ?
C5B C6B C1B 119.9(6) . . ?
C5 C3 P3 116.0(4) 1_545 . ?
C4 C2 P2 113.5(4) 1_655 . ?
C6B C5B C4B 120.6(6) . . ?
O32 N30 O33 122.5(5) . . ?
O32 N30 O31 116.4(4) . . ?
O33 N30 O31 121.1(5) . . ?
O32 N30 Dy1 58.5(3) . . ?
O33 N30 Dy1 175.0(4) . . ?
O31 N30 Dy1 58.1(3) . . ?
C6K C5K C4K 120.3(6) . . ?
C6K C1K C2K 119.2(5) . . ?
C6K C1K P6 118.2(4) . . ?
C2K C1K P6 122.6(4) . . ?
C5C C6C C1C 119.9(5) . . ?
C3I C2I C1I 119.5(6) . . ?
C2C C3C C4C 120.8(5) . . ?
C6D C5D C4D 119.4(6) . . ?
C6C C1C C2C 119.8(5) . . ?
C6C C1C P2 117.8(4) . . ?
C2C C1C P2 122.4(4) . . ?
C2H C1H C6H 118.8(5) . . ?
C2H C1H P4 117.9(4) . . ?
C6H C1H P4 123.3(5) . . ?
C2I C3I C4I 119.9(6) . . ?
C3E C2E C1E 118.6(6) . . ?
C6J C1J C2J 119.6(6) . . ?
C6J C1J P5 121.1(5) . . ?
C2J C1J P5 119.3(5) . . ?
C3 C5 P5 110.7(4) 1_565 . ?
C1A C6A C5A 119.1(7) . . ?
C4C C5C C6C 119.8(6) . . ?
C6I C5I C4I 119.4(6) . . ?
C5F C4F C3F 119.8(5) . . ?
C5I C6I C1I 120.1(6) . . ?
C1A C2A C3A 119.9(7) . . ?
C6E C1E C2E 120.9(5) . . ?
C6E C1E P3 116.4(4) . . ?
C2E C1E P3 122.6(4) . . ?
C1 C6 P6 110.1(4) . . ?
C3D C4D C5D 119.9(5) . . ?
C5A C4A C3A 121.2(7) . . ?
C2A C1A C6A 119.7(6) . . ?
C2A C1A P1 121.2(5) . . ?
C6A C1A P1 119.0(5) . . ?
C1E C6E C5E 120.5(6) . . ?
C3B C2B C1B 120.2(5) . . ?
C3H C2H C1H 120.1(5) . . ?
C4L C3L C2L 120.4(5) . . ?
C4A C3A C2A 118.9(7) . . ?
C2L C1L C6L 118.0(5) . . ?
C2L C1L P6 117.7(4) . . ?
C6L C1L P6 124.3(4) . . ?
C3K C4K C5K 120.1(6) . . ?
C5B C4B C3B 119.3(6) . . ?
C5L C4L C3L 119.5(5) . . ?
C6B C1B C2B 119.8(5) . . ?
C6B C1B P1 120.0(4) . . ?
C2B C1B P1 120.2(4) . . ?
C1L C6L C5L 120.8(5) . . ?
O23 N20 O22 123.2(5) . . ?
O23 N20 O21 121.0(5) . . ?
O22 N20 O21 115.8(4) . . ?
O23 N20 Dy1 176.6(4) . . ?
O22 N20 Dy1 57.8(2) . . ?
O21 N20 Dy1 58.0(2) . . ?
P3 O3 Dy1 165.9(2) . . ?
N60 O61 Dy2 97.2(3) . . ?
N50 O51 Dy2 96.6(3) . . ?
O43 N40 O42 119.9(5) . . ?
O43 N40 O41 123.5(5) . . ?
O42 N40 O41 116.6(4) . . ?
O43 N40 Dy2 175.5(4) . . ?
O42 N40 Dy2 57.0(2) . . ?
O41 N40 Dy2 59.7(3) . . ?
O63 N60 O61 122.4(5) . . ?
O63 N60 O62 122.1(5) . . ?
O61 N60 O62 115.3(4) . . ?
O63 N60 Dy2 174.4(4) . . ?
O61 N60 Dy2 57.2(3) . . ?
O62 N60 Dy2 58.2(3) . . ?
C6 C1 P1 113.3(4) . . ?
C3K C2K C1K 119.8(5) . . ?
C5K C6K C1K 120.0(5) . . ?
C1D C2D C3D 119.1(6) . . ?
C1G C2G C3G 120.5(6) . . ?
C2H C3H C4H 120.1(6) . . ?
C3C C4C C5C 120.4(5) . . ?
C3C C2C C1C 119.4(5) . . ?
C1L C2L C3L 120.9(5) . . ?
C4D C3D C2D 120.8(6) . . ?
C2F C3F C4F 120.3(5) . . ?
C2E C3E C4E 119.8(6) . . ?
C3J C2J C1J 119.3(7) . . ?
C1F C2F C3F 119.8(5) . . ?
C4F C5F C6F 120.5(5) . . ?
C4G C3G C2G 119.2(7) . . ?
C5G C4G C3G 120.1(6) . . ?
C4L C5L C6L 120.3(6) . . ?
C6H C5H C4H 120.1(6) . . ?
C5G C6G C1G 118.9(7) . . ?
C6G C5G C4G 121.2(6) . . ?
C5E C4E C3E 121.1(6) . . ?
C1J C6J C5J 119.8(7) . . ?
C3I C4I C5I 120.9(6) . . ?
C5H C4H C3H 119.9(6) . . ?
C4J C5J C6J 120.1(7) . . ?
C5J C4J C3J 120.5(7) . . ?
C4J C3J C2J 120.7(8) . . ?

loop_
_geom_bond_atom_site_label_1
_geom_bond_atom_site_label_2
_geom_bond_distance
_geom_bond_site_symmetry_2
_geom_bond_publ_flag
Dy1 O3 2.233(4) . ?
Dy1 O2 2.244(4) . ?
Dy1 O1 2.286(4) . ?
Dy1 O12 2.422(4) . ?
Dy1 O22 2.436(4) . ?
Dy1 O21 2.439(4) . ?
Dy1 O11 2.457(4) . ?
Dy1 O31 2.483(4) . ?
Dy1 O32 2.494(4) . ?
Dy1 N20 2.860(5) . ?
Dy1 N10 2.864(5) . ?
Dy1 N30 2.906(5) . ?
Dy2 O5 2.251(4) . ?
Dy2 O6 2.265(4) . ?
Dy2 O4 2.266(4) . ?
Dy2 O51 2.419(5) . ?
Dy2 O42 2.420(4) . ?
Dy2 O61 2.432(4) . ?
Dy2 O62 2.453(4) . ?
Dy2 O52 2.478(4) . ?
Dy2 O41 2.480(4) . ?
Dy2 N50 2.822(5) . ?
Dy2 N40 2.862(5) . ?
Dy2 N60 2.871(5) . ?
P2 O2 1.481(4) . ?
P2 C1C 1.774(5) . ?
P2 C1D 1.775(5) . ?
P2 C2 1.794(5) . ?
P3 O3 1.485(4) . ?
P3 C1E 1.777(6) . ?
P3 C3 1.784(5) . ?
P3 C1F 1.785(5) . ?
P5 O5 1.472(4) . ?
P5 C1I 1.780(6) . ?
P5 C5 1.788(6) . ?
P5 C1J 1.793(6) . ?
P4 O4 1.493(4) . ?
P4 C1G 1.766(6) . ?
P4 C1H 1.774(6) . ?
P4 C4 1.799(5) . ?
P1 O1 1.492(4) . ?
P1 C1B 1.770(5) . ?
P1 C1 1.787(5) . ?
P1 C1A 1.793(6) . ?
P6 O6 1.493(4) . ?
P6 C1K 1.772(5) . ?
P6 C1L 1.781(6) . ?
P6 C6 1.790(5) . ?
O21 N20 1.269(6) . ?
O63 N60 1.212(6) . ?
O13 N10 1.209(6) . ?
O41 N40 1.255(6) . ?
O22 N20 1.255(6) . ?
O42 N40 1.253(6) . ?
O43 N40 1.215(6) . ?
O23 N20 1.208(6) . ?
O32 N30 1.231(6) . ?
O12 N10 1.253(6) . ?
O11 N10 1.263(6) . ?
C4 C2 1.506(7) 1_455 ?
C1I C2I 1.378(8) . ?
C1I C6I 1.380(8) . ?
O62 N60 1.261(6) . ?
O52 N50 1.237(7) . ?
N50 O51 1.203(7) . ?
N50 O53 1.247(7) . ?
O31 N30 1.254(6) . ?
C1D C2D 1.371(7) . ?
C1D C6D 1.376(8) . ?
O33 N30 1.231(6) . ?
C3K C4K 1.364(9) . ?
C3K C2K 1.369(8) . ?
C6D C5D 1.354(8) . ?
C1F C2F 1.373(7) . ?
C1F C6F 1.388(7) . ?
C6H C5H 1.360(9) . ?
C6H C1H 1.393(8) . ?
C5A C4A 1.321(12) . ?
C5A C6A 1.392(9) . ?
C6F C5F 1.379(8) . ?
C3B C2B 1.363(8) . ?
C3B C4B 1.382(8) . ?
C5E C4E 1.352(10) . ?
C5E C6E 1.375(8) . ?
C1G C2G 1.373(8) . ?
C1G C6G 1.386(8) . ?
C6B C5B 1.362(9) . ?
C6B C1B 1.378(7) . ?
C3 C5 1.517(7) 1_545 ?
C2 C4 1.506(7) 1_655 ?
C5B C4B 1.381(9) . ?
C5K C6K 1.368(8) . ?
C5K C4K 1.380(9) . ?
C1K C6K 1.388(8) . ?
C1K C2K 1.395(7) . ?
C6C C5C 1.384(8) . ?
C6C C1C 1.386(7) . ?
C2I C3I 1.368(9) . ?
C3C C2C 1.371(8) . ?
C3C C4C 1.372(9) . ?
C5D C4D 1.381(9) . ?
C1C C2C 1.394(7) . ?
C1H C2H 1.380(8) . ?
C3I C4I 1.370(10) . ?
C2E C3E 1.375(9) . ?
C2E C1E 1.379(8) . ?
C1J C6J 1.374(8) . ?
C1J C2J 1.380(9) . ?
C5 C3 1.517(7) 1_565 ?
C6A C1A 1.373(9) . ?
C5C C4C 1.373(9) . ?
C5I C6I 1.363(9) . ?
C5I C4I 1.372(10) . ?
C4F C5F 1.366(8) . ?
C4F C3F 1.384(8) . ?
C2A C1A 1.370(9) . ?
C2A C3A 1.400(10) . ?
C1E C6E 1.374(8) . ?
C6 C1 1.503(7) . ?
C4D C3D 1.361(10) . ?
C4A C3A 1.368(12) . ?
C2B C1B 1.381(8) . ?
C2H C3H 1.376(8) . ?
C3L C4L 1.372(8) . ?
C3L C2L 1.380(8) . ?
C1L C2L 1.377(8) . ?
C1L C6L 1.383(8) . ?
C4L C5L 1.362(9) . ?
C6L C5L 1.388(9) . ?
O61 N60 1.250(6) . ?
C2D C3D 1.377(9) . ?
C2G C3G 1.377(8) . ?
C3H C4H 1.386(10) . ?
C3F C2F 1.377(8) . ?
C3E C4E 1.395(10) . ?
C2J C3J 1.376(9) . ?
C3G C4G 1.373(10) . ?
C4G C5G 1.368(11) . ?
C5H C4H 1.369(10) . ?
C6G C5G 1.365(10) . ?
C6J C5J 1.391(10) . ?
C5J C4J 1.343(12) . ?
C4J C3J 1.364(12) . ?
